data_4070711
loop_
_publ_author_name
'Kilian, Michaela'
'Wadepohl, Hubert'
'Gade, Lutz H.'

_publ_section_title
;
 Triamidostannates(II) as Sterically Demanding Ligands for Rhodium and
 Iridium
;
_journal_issue 4
_journal_name_full Organometallics
_journal_page_first 524
_journal_paper_doi 10.1021/om700960p
_journal_volume 27
_journal_year 2008
_chemical_formula_sum 'C54 H69 N3 P Rh Si4 Sn'
_chemical_formula_weight 1125.05
_space_group_IT_number 14
_symmetry_cell_setting monoclinic
_symmetry_Int_Tables_number 14
_symmetry_space_group_name_Hall '-P 2yn'
_symmetry_space_group_name_H-M 'P 1 21/n 1'
_atom_sites_solution_hydrogens geom
_atom_sites_solution_primary direct
_atom_sites_solution_secondary difmap
_audit_block_code ga_mk20
_audit_creation_method SHELXL-97
_cell_angle_alpha 90.00
_cell_angle_beta 96.568(2)
_cell_angle_gamma 90.00
_cell_formula_units_Z 4
_cell_length_a 14.1402(17)
_cell_length_b 23.380(3)
_cell_length_c 15.953(2)
_cell_measurement_temperature 100(2)
_cell_volume 5239.4(11)
_computing_cell_refinement 'SAINT (Bruker AXS, 1997-2006)'
_computing_data_collection 'SMART (Bruker AXS, 1997-2003)'
_computing_data_reduction 'SAINT (Bruker AXS, 1997-2006)'
_computing_molecular_graphics 'PLATON (Spek, 1980-2005)'
_computing_publication_material 'SHELXL-97 (Sheldrick, 1997)'
_computing_structure_refinement 'SHELXL-97 (Sheldrick, 1997)'
_computing_structure_solution 'DIRDIF (Beurskens, 1999)'
_diffrn_ambient_temperature 100(2)
_diffrn_measured_fraction_theta_full 1.000
_diffrn_measured_fraction_theta_max 1.000
_diffrn_measurement_device_type 'CCD area detector (Bruker AXS Smart 1000)'
_diffrn_measurement_method '\f- and \w-scans'
_diffrn_radiation_monochromator graphite
_diffrn_radiation_probe x-ray
_diffrn_radiation_type MoK\a
_diffrn_radiation_wavelength 0.71073
_diffrn_reflns_av_R_equivalents 0.1235
_diffrn_reflns_av_sigmaI/netI 0.0701
_diffrn_reflns_limit_h_max 16
_diffrn_reflns_limit_h_min -16
_diffrn_reflns_limit_k_max 27
_diffrn_reflns_limit_k_min 0
_diffrn_reflns_limit_l_max 18
_diffrn_reflns_limit_l_min 0
_diffrn_reflns_number 87929
_diffrn_reflns_theta_full 25.03
_diffrn_reflns_theta_max 25.03
_diffrn_reflns_theta_min 2.02
_diffrn_source 'fine-focus sealed tube'
_exptl_absorpt_coefficient_mu 0.952
_exptl_absorpt_correction_T_max 0.7452
_exptl_absorpt_correction_T_min 0.6366
_exptl_absorpt_correction_type multi-scan
_exptl_absorpt_process_details 'SADABS (Bruker AXS, 2004-2007)'
_exptl_crystal_colour orange
_exptl_crystal_density_diffrn 1.426
_exptl_crystal_density_method 'not measured'
_exptl_crystal_description irregular
_exptl_crystal_F_000 2320
_exptl_crystal_size_max 0.15
_exptl_crystal_size_mid 0.10
_exptl_crystal_size_min 0.04
_refine_diff_density_max 0.650
_refine_diff_density_min -0.928
_refine_diff_density_rms 0.142
_refine_ls_abs_structure_details 'Flack H D (1983), Acta Cryst. A39, 876-881'
_refine_ls_extinction_method none
_refine_ls_goodness_of_fit_ref 0.991
_refine_ls_hydrogen_treatment mixed
_refine_ls_matrix_type full
_refine_ls_number_parameters 599
_refine_ls_number_reflns 9251
_refine_ls_number_restraints 0
_refine_ls_restrained_S_all 0.991
_refine_ls_R_factor_all 0.0766
_refine_ls_R_factor_gt 0.0492
_refine_ls_shift/su_max 0.001
_refine_ls_shift/su_mean 0.000
_refine_ls_structure_factor_coef Fsqd
_refine_ls_weighting_details 'calc w=1/[\s^2^(Fo^2^)+(0.0727P)^2^+0.0000P] where P=(Fo^2^+2Fc^2^)/3'
_refine_ls_weighting_scheme calc
_refine_ls_wR_factor_gt 0.1127
_refine_ls_wR_factor_ref 0.1254
_reflns_number_gt 6360
_reflns_number_total 9251
_reflns_threshold_expression >2sigma(I)
_cod_data_source_file om700960p-file001.cif
_cod_data_source_block 4b
_cod_original_sg_symbol_H-M 'P 21/n'
_cod_database_code 4070711
_audit_block_refno 479

loop_
_symmetry_equiv_pos_as_xyz
'x, y, z'
'-x+1/2, y+1/2, -z+1/2'
'-x, -y, -z'
'x-1/2, -y-1/2, z-1/2'

loop_
_atom_site_label
_atom_site_type_symbol
_atom_site_fract_x
_atom_site_fract_y
_atom_site_fract_z
_atom_site_U_iso_or_equiv
_atom_site_adp_type
_atom_site_occupancy
_atom_site_symmetry_multiplicity
_atom_site_calc_flag
_atom_site_refinement_flags
C1 C 0.5349(4) 0.4399(2) 0.5660(3) 0.0174(12) Uani 1 1 d .
H1 H 0.500(4) 0.465(2) 0.594(3) 0.021 Uiso 1 1 d .
C2 C 0.6325(4) 0.4435(3) 0.5686(4) 0.0227(13) Uani 1 1 d .
H2 H 0.667(4) 0.475(3) 0.603(4) 0.027 Uiso 1 1 d .
C3 C 0.6892(4) 0.4198(3) 0.5026(4) 0.0297(15) Uani 1 1 d .
H3A H 0.7577 0.4218 0.5237 0.036 Uiso 1 1 calc R
H3B H 0.6784 0.4439 0.4514 0.036 Uiso 1 1 calc R
C4 C 0.6633(4) 0.3575(3) 0.4787(3) 0.0232(14) Uani 1 1 d .
H4A H 0.6151 0.3576 0.4286 0.028 Uiso 1 1 calc R
H4B H 0.7208 0.3381 0.4627 0.028 Uiso 1 1 calc R
C5 C 0.6248(4) 0.3232(3) 0.5485(3) 0.0213(13) Uani 1 1 d .
H5 H 0.661(4) 0.293(2) 0.569(4) 0.026 Uiso 1 1 d .
C6 C 0.5300(4) 0.3182(2) 0.5566(3) 0.0174(12) Uani 1 1 d .
H6 H 0.508(4) 0.286(2) 0.584(4) 0.021 Uiso 1 1 d .
C7 C 0.4532(4) 0.3500(2) 0.5021(3) 0.0183(12) Uani 1 1 d .
H7A H 0.3921 0.3450 0.5260 0.022 Uiso 1 1 calc R
H7B H 0.4459 0.3327 0.4451 0.022 Uiso 1 1 calc R
C8 C 0.4726(4) 0.4135(2) 0.4939(3) 0.0178(12) Uani 1 1 d .
H8A H 0.5027 0.4197 0.4416 0.021 Uiso 1 1 calc R
H8B H 0.4109 0.4340 0.4874 0.021 Uiso 1 1 calc R
C10 C 0.3957(4) 0.3595(2) 0.7940(3) 0.0144(12) Uani 1 1 d .
C11 C 0.3543(4) 0.4044(2) 0.8342(4) 0.0196(13) Uani 1 1 d .
H11 H 0.3716 0.4098 0.8930 0.024 Uiso 1 1 calc R
C12 C 0.2892(4) 0.4415(2) 0.7919(4) 0.0208(13) Uani 1 1 d .
H12 H 0.2612 0.4707 0.8224 0.025 Uiso 1 1 calc R
C13 C 0.2643(4) 0.4366(2) 0.7051(4) 0.0247(14) Uani 1 1 d .
C14 C 0.3042(4) 0.3924(3) 0.6645(4) 0.0265(14) Uani 1 1 d .
H14 H 0.2872 0.3876 0.6056 0.032 Uiso 1 1 calc R
C15 C 0.3683(4) 0.3547(3) 0.7066(4) 0.0231(13) Uani 1 1 d .
H15 H 0.3943 0.3249 0.6759 0.028 Uiso 1 1 calc R
C16 C 0.1953(4) 0.4779(3) 0.6569(4) 0.0356(17) Uani 1 1 d .
H16A H 0.2077 0.4792 0.5977 0.053 Uiso 1 1 calc R
H16B H 0.2039 0.5162 0.6817 0.053 Uiso 1 1 calc R
H16C H 0.1299 0.4650 0.6601 0.053 Uiso 1 1 calc R
C17 C 0.4841(4) 0.3354(3) 1.0296(4) 0.0283(15) Uani 1 1 d .
H17A H 0.5532 0.3388 1.0296 0.042 Uiso 1 1 calc R
H17B H 0.4701 0.3156 1.0809 0.042 Uiso 1 1 calc R
H17C H 0.4556 0.3737 1.0278 0.042 Uiso 1 1 calc R
C18 C 0.3017(4) 0.2901(2) 0.9415(4) 0.0207(13) Uani 1 1 d .
H18A H 0.2758 0.3289 0.9418 0.031 Uiso 1 1 calc R
H18B H 0.2900 0.2703 0.9935 0.031 Uiso 1 1 calc R
H18C H 0.2707 0.2691 0.8927 0.031 Uiso 1 1 calc R
C19 C 0.4646(5) 0.1482(3) 1.0062(4) 0.0311(15) Uani 1 1 d .
H19A H 0.4997 0.1586 1.0607 0.047 Uiso 1 1 calc R
H19B H 0.4842 0.1100 0.9898 0.047 Uiso 1 1 calc R
H19C H 0.3962 0.1482 1.0112 0.047 Uiso 1 1 calc R
C20 C 0.5414(4) 0.1840(2) 0.6582(3) 0.0117(11) Uani 1 1 d .
C21 C 0.6367(4) 0.1683(2) 0.6624(3) 0.0146(12) Uani 1 1 d .
H21 H 0.6802 0.1811 0.7083 0.018 Uiso 1 1 calc R
C22 C 0.6690(4) 0.1344(2) 0.6004(3) 0.0161(12) Uani 1 1 d .
H22 H 0.7348 0.1251 0.6047 0.019 Uiso 1 1 calc R
C23 C 0.6092(4) 0.1134(2) 0.5323(3) 0.0176(12) Uani 1 1 d .
C24 C 0.5140(4) 0.1287(2) 0.5296(3) 0.0208(13) Uani 1 1 d .
H24 H 0.4700 0.1143 0.4851 0.025 Uiso 1 1 calc R
C25 C 0.4811(4) 0.1638(2) 0.5889(3) 0.0173(12) Uani 1 1 d .
H25 H 0.4159 0.1746 0.5827 0.021 Uiso 1 1 calc R
C26 C 0.6451(5) 0.0745(3) 0.4688(4) 0.0284(15) Uani 1 1 d .
H26A H 0.6073 0.0393 0.4647 0.043 Uiso 1 1 calc R
H26B H 0.7120 0.0652 0.4863 0.043 Uiso 1 1 calc R
H26C H 0.6394 0.0935 0.4137 0.043 Uiso 1 1 calc R
C27 C 0.4442(5) 0.1008(2) 0.7696(4) 0.0321(16) Uani 1 1 d .
H27A H 0.4139 0.0897 0.7136 0.048 Uiso 1 1 calc R
H27B H 0.4136 0.0805 0.8130 0.048 Uiso 1 1 calc R
H27C H 0.5119 0.0908 0.7746 0.048 Uiso 1 1 calc R
C28 C 0.3010(4) 0.1965(3) 0.7557(4) 0.0286(15) Uani 1 1 d .
H28A H 0.2908 0.2378 0.7606 0.043 Uiso 1 1 calc R
H28B H 0.2635 0.1761 0.7941 0.043 Uiso 1 1 calc R
H28C H 0.2811 0.1843 0.6975 0.043 Uiso 1 1 calc R
C30 C 0.7745(4) 0.2662(2) 0.8270(3) 0.0140(11) Uani 1 1 d .
C31 C 0.8532(4) 0.2693(2) 0.8888(4) 0.0194(12) Uani 1 1 d .
H31 H 0.8434 0.2671 0.9466 0.023 Uiso 1 1 calc R
C32 C 0.9457(4) 0.2756(2) 0.8674(4) 0.0210(13) Uani 1 1 d .
H32 H 0.9973 0.2775 0.9110 0.025 Uiso 1 1 calc R
C33 C 0.9639(4) 0.2792(2) 0.7838(4) 0.0198(13) Uani 1 1 d .
C34 C 0.8871(4) 0.2766(2) 0.7227(3) 0.0187(12) Uani 1 1 d .
H34 H 0.8976 0.2791 0.6651 0.022 Uiso 1 1 calc R
C35 C 0.7940(4) 0.2703(2) 0.7431(3) 0.0139(11) Uani 1 1 d .
H35 H 0.7429 0.2689 0.6990 0.017 Uiso 1 1 calc R
C36 C 1.0642(4) 0.2862(3) 0.7625(4) 0.0278(14) Uani 1 1 d .
H36A H 1.0724 0.2642 0.7116 0.042 Uiso 1 1 calc R
H36B H 1.1089 0.2723 0.8095 0.042 Uiso 1 1 calc R
H36C H 1.0766 0.3267 0.7524 0.042 Uiso 1 1 calc R
C37 C 0.7062(4) 0.1371(2) 0.9026(4) 0.0215(13) Uani 1 1 d .
H37A H 0.6745 0.1226 0.8490 0.032 Uiso 1 1 calc R
H37B H 0.6953 0.1106 0.9481 0.032 Uiso 1 1 calc R
H37C H 0.7747 0.1404 0.8990 0.032 Uiso 1 1 calc R
C38 C 0.7018(4) 0.2299(3) 1.0364(3) 0.0219(13) Uani 1 1 d .
H38A H 0.7714 0.2270 1.0444 0.033 Uiso 1 1 calc R
H38B H 0.6748 0.2042 1.0759 0.033 Uiso 1 1 calc R
H38C H 0.6828 0.2694 1.0470 0.033 Uiso 1 1 calc R
C40 C 0.6491(4) 0.4347(2) 0.8774(3) 0.0154(12) Uani 1 1 d .
C41 C 0.7105(4) 0.3932(2) 0.9162(3) 0.0153(12) Uani 1 1 d .
H41 H 0.7398 0.3665 0.8824 0.018 Uiso 1 1 calc R
C42 C 0.7290(4) 0.3907(2) 1.0024(4) 0.0203(13) Uani 1 1 d .
H42 H 0.7724 0.3630 1.0278 0.024 Uiso 1 1 calc R
C43 C 0.6847(4) 0.4283(2) 1.0526(3) 0.0208(13) Uani 1 1 d .
H43 H 0.6972 0.4265 1.1123 0.025 Uiso 1 1 calc R
C44 C 0.6219(4) 0.4685(2) 1.0144(3) 0.0210(13) Uani 1 1 d .
H44 H 0.5901 0.4939 1.0483 0.025 Uiso 1 1 calc R
C45 C 0.6052(4) 0.4719(2) 0.9282(3) 0.0172(12) Uani 1 1 d .
H45 H 0.5630 0.5002 0.9030 0.021 Uiso 1 1 calc R
C50 C 0.7758(4) 0.4540(2) 0.7625(3) 0.0139(11) Uani 1 1 d .
C51 C 0.8274(4) 0.4222(2) 0.7094(3) 0.0162(12) Uani 1 1 d .
H51 H 0.7947 0.3977 0.6682 0.019 Uiso 1 1 calc R
C52 C 0.9257(4) 0.4259(2) 0.7159(4) 0.0245(14) Uani 1 1 d .
H52 H 0.9604 0.4038 0.6799 0.029 Uiso 1 1 calc R
C53 C 0.9732(4) 0.4621(2) 0.7753(4) 0.0221(13) Uani 1 1 d .
H53 H 1.0406 0.4650 0.7794 0.027 Uiso 1 1 calc R
C54 C 0.9238(4) 0.4939(2) 0.8286(4) 0.0230(13) Uani 1 1 d .
H54 H 0.9571 0.5185 0.8692 0.028 Uiso 1 1 calc R
C55 C 0.8266(4) 0.4901(2) 0.8229(3) 0.0196(13) Uani 1 1 d .
H55 H 0.7929 0.5119 0.8600 0.024 Uiso 1 1 calc R
C60 C 0.5909(4) 0.5125(2) 0.7463(3) 0.0164(12) Uani 1 1 d .
C61 C 0.4928(4) 0.5146(2) 0.7434(3) 0.0186(12) Uani 1 1 d .
H61 H 0.4579 0.4799 0.7442 0.022 Uiso 1 1 calc R
C62 C 0.4447(4) 0.5660(2) 0.7392(3) 0.0188(13) Uani 1 1 d .
H62 H 0.3774 0.5664 0.7387 0.023 Uiso 1 1 calc R
C63 C 0.4937(4) 0.6167(2) 0.7358(3) 0.0229(13) Uani 1 1 d .
H63 H 0.4605 0.6521 0.7334 0.028 Uiso 1 1 calc R
C64 C 0.5912(4) 0.6157(2) 0.7360(3) 0.0185(12) Uani 1 1 d .
H64 H 0.6250 0.6505 0.7327 0.022 Uiso 1 1 calc R
C65 C 0.6403(4) 0.5643(2) 0.7411(3) 0.0163(12) Uani 1 1 d .
H65 H 0.7074 0.5642 0.7410 0.020 Uiso 1 1 calc R
N1 N 0.4587(3) 0.32028(18) 0.8376(3) 0.0144(10) Uani 1 1 d .
N2 N 0.5029(3) 0.21708(18) 0.7211(3) 0.0142(10) Uani 1 1 d .
N3 N 0.6807(3) 0.25833(18) 0.8486(3) 0.0143(10) Uani 1 1 d .
P P 0.64806(10) 0.44239(6) 0.76186(9) 0.0127(3) Uani 1 1 d .
Rh Rh 0.59607(3) 0.376531(17) 0.65702(3) 0.01204(12) Uani 1 1 d .
Si1 Si 0.43314(11) 0.29364(6) 0.93482(9) 0.0154(3) Uani 1 1 d .
Si2 Si 0.43127(11) 0.17987(6) 0.78400(10) 0.0167(3) Uani 1 1 d .
Si3 Si 0.65658(10) 0.20924(6) 0.92503(9) 0.0149(3) Uani 1 1 d .
Si4 Si 0.49135(11) 0.20211(6) 0.92311(9) 0.0153(3) Uani 1 1 d .
Sn Sn 0.56888(2) 0.294491(15) 0.76534(2) 0.01084(11) Uani 1 1 d .

loop_
_atom_site_aniso_label
_atom_site_aniso_U_11
_atom_site_aniso_U_22
_atom_site_aniso_U_33
_atom_site_aniso_U_23
_atom_site_aniso_U_13
_atom_site_aniso_U_12
C1 0.024(3) 0.011(3) 0.017(3) 0.002(2) 0.003(2) 0.001(2)
C2 0.028(4) 0.022(3) 0.017(3) 0.001(3) -0.001(3) -0.005(3)
C3 0.028(4) 0.037(4) 0.024(3) 0.010(3) 0.002(3) 0.002(3)
C4 0.025(3) 0.034(4) 0.012(3) 0.005(3) 0.012(2) 0.004(3)
C5 0.030(4) 0.024(3) 0.010(3) -0.003(2) 0.003(2) 0.013(3)
C6 0.028(3) 0.011(3) 0.013(3) -0.002(2) 0.000(2) 0.001(2)
C7 0.018(3) 0.017(3) 0.019(3) -0.001(2) -0.004(2) -0.001(2)
C8 0.017(3) 0.016(3) 0.021(3) 0.003(2) 0.002(2) 0.003(2)
C10 0.015(3) 0.011(3) 0.018(3) 0.001(2) 0.008(2) 0.000(2)
C11 0.023(3) 0.015(3) 0.024(3) 0.002(2) 0.012(3) 0.000(2)
C12 0.025(3) 0.014(3) 0.028(3) -0.003(2) 0.019(3) 0.003(2)
C13 0.017(3) 0.019(3) 0.040(4) 0.007(3) 0.013(3) 0.004(2)
C14 0.025(3) 0.032(4) 0.022(3) 0.002(3) 0.001(3) 0.007(3)
C15 0.020(3) 0.024(3) 0.026(3) -0.004(3) 0.006(3) 0.003(3)
C16 0.028(4) 0.038(4) 0.043(4) 0.017(3) 0.011(3) 0.016(3)
C17 0.029(4) 0.034(4) 0.023(3) -0.010(3) 0.008(3) -0.002(3)
C18 0.020(3) 0.023(3) 0.021(3) 0.001(2) 0.009(2) 0.003(2)
C19 0.036(4) 0.026(3) 0.034(4) 0.013(3) 0.013(3) -0.005(3)
C20 0.012(3) 0.008(3) 0.015(3) 0.003(2) 0.001(2) -0.004(2)
C21 0.011(3) 0.019(3) 0.014(3) 0.002(2) 0.001(2) 0.002(2)
C22 0.011(3) 0.014(3) 0.026(3) 0.001(2) 0.009(2) 0.000(2)
C23 0.026(3) 0.016(3) 0.011(3) 0.002(2) 0.003(2) -0.003(2)
C24 0.024(3) 0.021(3) 0.017(3) -0.002(2) -0.004(2) -0.002(3)
C25 0.016(3) 0.017(3) 0.018(3) -0.004(2) -0.002(2) 0.003(2)
C26 0.038(4) 0.028(4) 0.020(3) -0.007(3) 0.009(3) -0.001(3)
C27 0.046(4) 0.017(3) 0.034(4) 0.004(3) 0.014(3) -0.008(3)
C28 0.018(3) 0.047(4) 0.021(3) -0.004(3) 0.005(3) -0.010(3)
C30 0.014(3) 0.009(3) 0.018(3) -0.004(2) 0.000(2) 0.002(2)
C31 0.017(3) 0.025(3) 0.017(3) -0.002(2) 0.005(2) -0.003(2)
C32 0.013(3) 0.024(3) 0.025(3) -0.002(3) -0.006(2) -0.003(2)
C33 0.014(3) 0.017(3) 0.028(3) -0.002(2) 0.001(2) 0.001(2)
C34 0.025(3) 0.017(3) 0.015(3) 0.000(2) 0.006(2) -0.001(2)
C35 0.012(3) 0.010(3) 0.019(3) 0.000(2) -0.002(2) 0.002(2)
C36 0.016(3) 0.035(4) 0.033(4) -0.001(3) 0.005(3) -0.002(3)
C37 0.020(3) 0.023(3) 0.022(3) 0.008(2) 0.003(2) 0.005(2)
C38 0.023(3) 0.025(3) 0.017(3) 0.007(2) 0.001(2) 0.005(3)
C40 0.014(3) 0.015(3) 0.018(3) -0.002(2) 0.004(2) -0.005(2)
C41 0.017(3) 0.011(3) 0.018(3) -0.004(2) 0.005(2) 0.003(2)
C42 0.015(3) 0.022(3) 0.023(3) 0.006(2) 0.000(2) 0.000(2)
C43 0.028(3) 0.023(3) 0.012(3) 0.003(2) 0.003(2) -0.003(3)
C44 0.018(3) 0.026(3) 0.021(3) -0.008(3) 0.014(2) -0.008(3)
C45 0.016(3) 0.019(3) 0.017(3) -0.003(2) 0.004(2) -0.002(2)
C50 0.012(3) 0.011(3) 0.018(3) -0.003(2) 0.003(2) -0.005(2)
C51 0.017(3) 0.014(3) 0.018(3) -0.001(2) 0.003(2) 0.000(2)
C52 0.029(3) 0.022(3) 0.026(3) 0.001(3) 0.015(3) 0.003(3)
C53 0.017(3) 0.022(3) 0.027(3) 0.001(3) 0.001(3) -0.004(2)
C54 0.021(3) 0.019(3) 0.030(3) -0.008(3) 0.007(3) -0.002(2)
C55 0.024(3) 0.017(3) 0.018(3) -0.003(2) 0.003(2) 0.002(2)
C60 0.022(3) 0.019(3) 0.009(3) 0.000(2) 0.003(2) -0.002(2)
C61 0.019(3) 0.025(3) 0.011(3) -0.002(2) 0.001(2) -0.002(2)
C62 0.021(3) 0.025(3) 0.011(3) 0.001(2) 0.005(2) 0.008(3)
C63 0.037(4) 0.015(3) 0.017(3) -0.002(2) 0.001(3) 0.012(3)
C64 0.025(3) 0.012(3) 0.017(3) -0.001(2) -0.001(2) -0.002(2)
C65 0.019(3) 0.019(3) 0.010(3) 0.000(2) -0.002(2) -0.006(2)
N1 0.013(2) 0.015(2) 0.016(2) 0.0027(19) 0.0061(19) 0.0035(19)
N2 0.016(2) 0.011(2) 0.017(2) -0.0026(18) 0.0054(19) -0.0018(18)
N3 0.012(2) 0.015(2) 0.015(2) 0.0016(19) 0.0009(19) 0.0002(19)
P 0.0131(7) 0.0120(7) 0.0134(7) -0.0012(6) 0.0033(6) -0.0019(5)
Rh 0.0155(2) 0.0103(2) 0.0104(2) 0.00020(17) 0.00177(17) -0.00067(17)
Si1 0.0173(8) 0.0148(8) 0.0152(8) -0.0003(6) 0.0062(6) -0.0010(6)
Si2 0.0162(8) 0.0144(8) 0.0205(8) -0.0018(6) 0.0069(7) -0.0031(6)
Si3 0.0143(8) 0.0163(8) 0.0143(8) 0.0044(6) 0.0019(6) 0.0029(6)
Si4 0.0148(8) 0.0153(8) 0.0168(8) 0.0037(6) 0.0062(6) -0.0006(6)
Sn 0.01130(19) 0.01019(19) 0.01125(19) 0.00068(14) 0.00222(14) 0.00038(14)

loop_
_atom_type_symbol
_atom_type_description
_atom_type_scat_dispersion_real
_atom_type_scat_dispersion_imag
_atom_type_scat_source
C C 0.0033 0.0016 'International Tables Vol C Tables 4.2.6.8 and 6.1.1.4'
H H 0.0000 0.0000 'International Tables Vol C Tables 4.2.6.8 and 6.1.1.4'
N N 0.0061 0.0033 'International Tables Vol C Tables 4.2.6.8 and 6.1.1.4'
P P 0.1023 0.0942 'International Tables Vol C Tables 4.2.6.8 and 6.1.1.4'
Rh Rh -1.1178 0.9187 'International Tables Vol C Tables 4.2.6.8 and 6.1.1.4'
Si Si 0.0817 0.0704 'International Tables Vol C Tables 4.2.6.8 and 6.1.1.4'
Sn Sn -0.6537 1.4246 'International Tables Vol C Tables 4.2.6.8 and 6.1.1.4'

loop_
_geom_angle_atom_site_label_1
_geom_angle_atom_site_label_2
_geom_angle_atom_site_label_3
_geom_angle
C2 C1 C8 123.1(5)
C2 C1 Rh 72.7(3)
C8 C1 Rh 112.6(4)
C2 C1 H1 123(4)
C8 C1 H1 110(4)
Rh C1 H1 107(4)
C1 C2 C3 124.7(5)
C1 C2 Rh 70.7(3)
C3 C2 Rh 111.6(4)
C1 C2 H2 119(3)
C3 C2 H2 113(3)
Rh C2 H2 107(3)
C2 C3 C4 113.2(5)
C2 C3 H3A 108.9
C4 C3 H3A 108.9
C2 C3 H3B 108.9
C4 C3 H3B 108.9
H3A C3 H3B 107.8
C5 C4 C3 114.3(5)
C5 C4 H4A 108.7
C3 C4 H4A 108.7
C5 C4 H4B 108.7
C3 C4 H4B 108.7
H4A C4 H4B 107.6
C6 C5 C4 123.5(5)
C6 C5 Rh 72.8(3)
C4 C5 Rh 112.9(4)
C6 C5 H5 114(4)
C4 C5 H5 117(4)
Rh C5 H5 107(4)
C5 C6 C7 123.5(5)
C5 C6 Rh 71.3(3)
C7 C6 Rh 109.2(4)
C5 C6 H6 120(3)
C7 C6 H6 114(4)
Rh C6 H6 106(3)
C6 C7 C8 113.9(5)
C6 C7 H7A 108.8
C8 C7 H7A 108.8
C6 C7 H7B 108.8
C8 C7 H7B 108.8
H7A C7 H7B 107.7
C1 C8 C7 115.7(4)
C1 C8 H8A 108.4
C7 C8 H8A 108.4
C1 C8 H8B 108.4
C7 C8 H8B 108.4
H8A C8 H8B 107.4
C11 C10 N1 122.6(5)
C11 C10 C15 115.6(5)
N1 C10 C15 121.7(5)
C12 C11 C10 122.6(5)
C12 C11 H11 118.7
C10 C11 H11 118.7
C11 C12 C13 120.8(5)
C11 C12 H12 119.6
C13 C12 H12 119.6
C14 C13 C12 117.2(5)
C14 C13 C16 121.0(6)
C12 C13 C16 121.8(5)
C13 C14 C15 122.2(6)
C13 C14 H14 118.9
C15 C14 H14 118.9
C14 C15 C10 121.4(5)
C14 C15 H15 119.3
C10 C15 H15 119.3
C13 C16 H16A 109.5
C13 C16 H16B 109.5
H16A C16 H16B 109.5
C13 C16 H16C 109.5
H16A C16 H16C 109.5
H16B C16 H16C 109.5
Si1 C17 H17A 109.5
Si1 C17 H17B 109.5
H17A C17 H17B 109.5
Si1 C17 H17C 109.5
H17A C17 H17C 109.5
H17B C17 H17C 109.5
Si1 C18 H18A 109.5
Si1 C18 H18B 109.5
H18A C18 H18B 109.5
Si1 C18 H18C 109.5
H18A C18 H18C 109.5
H18B C18 H18C 109.5
Si4 C19 H19A 109.5
Si4 C19 H19B 109.5
H19A C19 H19B 109.5
Si4 C19 H19C 109.5
H19A C19 H19C 109.5
H19B C19 H19C 109.5
C21 C20 C25 116.7(5)
C21 C20 N2 123.8(5)
C25 C20 N2 119.5(5)
C22 C21 C20 120.9(5)
C22 C21 H21 119.6
C20 C21 H21 119.6
C23 C22 C21 122.7(5)
C23 C22 H22 118.7
C21 C22 H22 118.7
C22 C23 C24 115.8(5)
C22 C23 C26 121.6(5)
C24 C23 C26 122.5(5)
C25 C24 C23 122.4(5)
C25 C24 H24 118.8
C23 C24 H24 118.8
C24 C25 C20 121.5(5)
C24 C25 H25 119.3
C20 C25 H25 119.3
C23 C26 H26A 109.5
C23 C26 H26B 109.5
H26A C26 H26B 109.5
C23 C26 H26C 109.5
H26A C26 H26C 109.5
H26B C26 H26C 109.5
Si2 C27 H27A 109.5
Si2 C27 H27B 109.5
H27A C27 H27B 109.5
Si2 C27 H27C 109.5
H27A C27 H27C 109.5
H27B C27 H27C 109.5
Si2 C28 H28A 109.5
Si2 C28 H28B 109.5
H28A C28 H28B 109.5
Si2 C28 H28C 109.5
H28A C28 H28C 109.5
H28B C28 H28C 109.5
C35 C30 C31 116.2(5)
C35 C30 N3 122.2(5)
C31 C30 N3 121.6(5)
C32 C31 C30 121.6(5)
C32 C31 H31 119.2
C30 C31 H31 119.2
C33 C32 C31 121.5(5)
C33 C32 H32 119.3
C31 C32 H32 119.3
C34 C33 C32 117.4(5)
C34 C33 C36 122.2(5)
C32 C33 C36 120.4(5)
C33 C34 C35 121.9(5)
C33 C34 H34 119.1
C35 C34 H34 119.1
C34 C35 C30 121.5(5)
C34 C35 H35 119.2
C30 C35 H35 119.2
C33 C36 H36A 109.5
C33 C36 H36B 109.5
H36A C36 H36B 109.5
C33 C36 H36C 109.5
H36A C36 H36C 109.5
H36B C36 H36C 109.5
Si3 C37 H37A 109.5
Si3 C37 H37B 109.5
H37A C37 H37B 109.5
Si3 C37 H37C 109.5
H37A C37 H37C 109.5
H37B C37 H37C 109.5
Si3 C38 H38A 109.5
Si3 C38 H38B 109.5
H38A C38 H38B 109.5
Si3 C38 H38C 109.5
H38A C38 H38C 109.5
H38B C38 H38C 109.5
C45 C40 C41 118.3(5)
C45 C40 P 124.7(4)
C41 C40 P 116.3(4)
C42 C41 C40 120.7(5)
C42 C41 H41 119.6
C40 C41 H41 119.6
C41 C42 C43 120.4(5)
C41 C42 H42 119.8
C43 C42 H42 119.8
C44 C43 C42 119.0(5)
C44 C43 H43 120.5
C42 C43 H43 120.5
C45 C44 C43 120.5(5)
C45 C44 H44 119.7
C43 C44 H44 119.7
C44 C45 C40 120.9(5)
C44 C45 H45 119.5
C40 C45 H45 119.5
C51 C50 C55 118.2(5)
C51 C50 P 120.2(4)
C55 C50 P 121.2(4)
C52 C51 C50 120.7(5)
C52 C51 H51 119.6
C50 C51 H51 119.6
C51 C52 C53 119.6(5)
C51 C52 H52 120.2
C53 C52 H52 120.2
C54 C53 C52 120.8(5)
C54 C53 H53 119.6
C52 C53 H53 119.6
C55 C54 C53 119.9(5)
C55 C54 H54 120.0
C53 C54 H54 120.0
C54 C55 C50 120.8(5)
C54 C55 H55 119.6
C50 C55 H55 119.6
C61 C60 C65 118.0(5)
C61 C60 P 117.5(4)
C65 C60 P 124.4(4)
C62 C61 C60 121.4(5)
C62 C61 H61 119.3
C60 C61 H61 119.3
C63 C62 C61 120.3(5)
C63 C62 H62 119.9
C61 C62 H62 119.9
C62 C63 C64 119.5(5)
C62 C63 H63 120.3
C64 C63 H63 120.3
C63 C64 C65 120.7(5)
C63 C64 H64 119.7
C65 C64 H64 119.7
C64 C65 C60 120.1(5)
C64 C65 H65 119.9
C60 C65 H65 119.9
C10 N1 Si1 119.2(3)
C10 N1 Sn 112.2(3)
Si1 N1 Sn 128.2(2)
C20 N2 Si2 115.4(3)
C20 N2 Sn 120.6(3)
Si2 N2 Sn 119.9(2)
C30 N3 Si3 121.3(3)
C30 N3 Sn 116.5(3)
Si3 N3 Sn 120.7(2)
C50 P C60 106.8(2)
C50 P C40 96.5(2)
C60 P C40 100.1(2)
C50 P Rh 109.47(17)
C60 P Rh 113.31(18)
C40 P Rh 128.07(17)
C1 Rh C2 36.6(2)
C1 Rh C5 87.5(2)
C2 Rh C5 79.8(2)
C1 Rh C6 80.5(2)
C2 Rh C6 94.8(2)
C5 Rh C6 35.9(2)
C1 Rh P 95.58(15)
C2 Rh P 84.96(16)
C5 Rh P 149.84(17)
C6 Rh P 173.41(15)
C1 Rh Sn 148.51(15)
C2 Rh Sn 174.90(16)
C5 Rh Sn 99.02(16)
C6 Rh Sn 86.86(15)
P Rh Sn 93.89(4)
N1 Si1 C17 115.5(3)
N1 Si1 C18 111.9(2)
C17 Si1 C18 105.6(3)
N1 Si1 Si4 98.44(16)
C17 Si1 Si4 116.2(2)
C18 Si1 Si4 109.16(19)
N2 Si2 C27 110.6(2)
N2 Si2 C28 112.1(3)
C27 Si2 C28 106.3(3)
N2 Si2 Si4 105.31(16)
C27 Si2 Si4 107.8(2)
C28 Si2 Si4 114.8(2)
N3 Si3 C37 110.6(2)
N3 Si3 C38 114.9(2)
C37 Si3 C38 108.5(3)
N3 Si3 Si4 108.30(16)
C37 Si3 Si4 109.16(19)
C38 Si3 Si4 105.18(19)
C19 Si4 Si1 117.2(2)
C19 Si4 Si3 108.5(2)
Si1 Si4 Si3 107.32(8)
C19 Si4 Si2 115.8(2)
Si1 Si4 Si2 100.86(8)
Si3 Si4 Si2 106.36(8)
N2 Sn N3 97.85(17)
N2 Sn N1 95.78(16)
N3 Sn N1 108.25(16)
N2 Sn Rh 119.60(12)
N3 Sn Rh 123.07(12)
N1 Sn Rh 108.62(12)
Si4 Sn Rh 167.81(3)

loop_
_geom_bond_atom_site_label_1
_geom_bond_atom_site_label_2
_geom_bond_distance
C1 C2 1.378(8)
C1 C8 1.500(8)
C1 Rh 2.183(5)
C1 H1 0.91(6)
C2 C3 1.500(8)
C2 Rh 2.208(6)
C2 H2 1.01(6)
C3 C4 1.538(9)
C3 H3A 0.9900
C3 H3B 0.9900
C4 C5 1.522(8)
C4 H4A 0.9900
C4 H4B 0.9900
C5 C6 1.367(8)
C5 Rh 2.208(5)
C5 H5 0.91(6)
C6 C7 1.507(7)
C6 Rh 2.226(5)
C6 H6 0.94(6)
C7 C8 1.519(7)
C7 H7A 0.9900
C7 H7B 0.9900
C8 H8A 0.9900
C8 H8B 0.9900
C10 C11 1.395(7)
C10 N1 1.406(7)
C10 C15 1.408(8)
C11 C12 1.383(8)
C11 H11 0.9500
C12 C13 1.394(8)
C12 H12 0.9500
C13 C14 1.375(8)
C13 C16 1.517(8)
C14 C15 1.382(8)
C14 H14 0.9500
C15 H15 0.9500
C16 H16A 0.9800
C16 H16B 0.9800
C16 H16C 0.9800
C17 Si1 1.873(6)
C17 H17A 0.9800
C17 H17B 0.9800
C17 H17C 0.9800
C18 Si1 1.876(6)
C18 H18A 0.9800
C18 H18B 0.9800
C18 H18C 0.9800
C19 Si4 1.899(6)
C19 H19A 0.9800
C19 H19B 0.9800
C19 H19C 0.9800
C20 C21 1.390(7)
C20 C25 1.398(7)
C20 N2 1.423(6)
C21 C22 1.386(7)
C21 H21 0.9500
C22 C23 1.387(8)
C22 H22 0.9500
C23 C24 1.389(8)
C23 C26 1.493(8)
C24 C25 1.374(7)
C24 H24 0.9500
C25 H25 0.9500
C26 H26A 0.9800
C26 H26B 0.9800
C26 H26C 0.9800
C27 Si2 1.875(6)
C27 H27A 0.9800
C27 H27B 0.9800
C27 H27C 0.9800
C28 Si2 1.886(6)
C28 H28A 0.9800
C28 H28B 0.9800
C28 H28C 0.9800
C30 C35 1.400(7)
C30 C31 1.401(7)
C30 N3 1.420(6)
C31 C32 1.397(7)
C31 H31 0.9500
C32 C33 1.389(8)
C32 H32 0.9500
C33 C34 1.374(8)
C33 C36 1.505(8)
C34 C35 1.400(7)
C34 H34 0.9500
C35 H35 0.9500
C36 H36A 0.9800
C36 H36B 0.9800
C36 H36C 0.9800
C37 Si3 1.876(6)
C37 H37A 0.9800
C37 H37B 0.9800
C37 H37C 0.9800
C38 Si3 1.882(6)
C38 H38A 0.9800
C38 H38B 0.9800
C38 H38C 0.9800
C40 C45 1.383(7)
C40 C41 1.397(7)
C40 P 1.850(5)
C41 C42 1.372(7)
C41 H41 0.9500
C42 C43 1.387(8)
C42 H42 0.9500
C43 C44 1.385(8)
C43 H43 0.9500
C44 C45 1.372(7)
C44 H44 0.9500
C45 H45 0.9500
C50 C51 1.396(7)
C50 C55 1.413(7)
C50 P 1.825(5)
C51 C52 1.385(8)
C51 H51 0.9500
C52 C53 1.386(8)
C52 H52 0.9500
C53 C54 1.379(8)
C53 H53 0.9500
C54 C55 1.371(8)
C54 H54 0.9500
C55 H55 0.9500
C60 C61 1.383(8)
C60 C65 1.407(7)
C60 P 1.831(6)
C61 C62 1.378(8)
C61 H61 0.9500
C62 C63 1.378(8)
C62 H62 0.9500
C63 C64 1.378(8)
C63 H63 0.9500
C64 C65 1.384(7)
C64 H64 0.9500
C65 H65 0.9500
N1 Si1 1.747(4)
N1 Sn 2.129(4)
N2 Si2 1.738(4)
N2 Sn 2.120(4)
N3 Si3 1.737(4)
N3 Sn 2.121(4)
P Rh 2.3296(14)
Rh Sn 2.6391(6)
Si1 Si4 2.308(2)
Si2 Si4 2.342(2)
Si3 Si4 2.339(2)

loop_
_geom_torsion_atom_site_label_1
_geom_torsion_atom_site_label_2
_geom_torsion_atom_site_label_3
_geom_torsion_atom_site_label_4
_geom_torsion
C8 C1 C2 C3 -2.7(9)
Rh C1 C2 C3 103.4(6)
C8 C1 C2 Rh -106.1(5)
C1 C2 C3 C4 -48.8(8)
Rh C2 C3 C4 32.1(6)
C2 C3 C4 C5 -27.3(7)
C3 C4 C5 C6 92.9(7)
C3 C4 C5 Rh 9.0(6)
C4 C5 C6 C7 -5.4(9)
Rh C5 C6 C7 101.1(5)
C4 C5 C6 Rh -106.5(5)
C5 C6 C7 C8 -48.4(7)
Rh C6 C7 C8 31.5(6)
C2 C1 C8 C7 90.9(7)
Rh C1 C8 C7 7.4(6)
C6 C7 C8 C1 -26.5(7)
N1 C10 C11 C12 -177.1(5)
C15 C10 C11 C12 1.1(8)
C10 C11 C12 C13 -2.3(9)
C11 C12 C13 C14 2.4(8)
C11 C12 C13 C16 -178.1(5)
C12 C13 C14 C15 -1.5(9)
C16 C13 C14 C15 179.1(6)
C13 C14 C15 C10 0.3(9)
C11 C10 C15 C14 -0.1(8)
N1 C10 C15 C14 178.1(5)
C25 C20 C21 C22 -0.1(8)
N2 C20 C21 C22 177.8(5)
C20 C21 C22 C23 -1.1(8)
C21 C22 C23 C24 0.2(8)
C21 C22 C23 C26 -176.9(5)
C22 C23 C24 C25 2.0(8)
C26 C23 C24 C25 179.0(5)
C23 C24 C25 C20 -3.3(9)
C21 C20 C25 C24 2.2(8)
N2 C20 C25 C24 -175.8(5)
C35 C30 C31 C32 -0.7(8)
N3 C30 C31 C32 178.4(5)
C30 C31 C32 C33 0.1(9)
C31 C32 C33 C34 0.4(8)
C31 C32 C33 C36 179.7(5)
C32 C33 C34 C35 -0.3(8)
C36 C33 C34 C35 -179.7(5)
C33 C34 C35 C30 -0.3(8)
C31 C30 C35 C34 0.8(8)
N3 C30 C35 C34 -178.3(5)
C45 C40 C41 C42 -2.0(8)
P C40 C41 C42 168.7(4)
C40 C41 C42 C43 1.9(8)
C41 C42 C43 C44 -0.3(8)
C42 C43 C44 C45 -1.3(8)
C43 C44 C45 C40 1.2(8)
C41 C40 C45 C44 0.4(8)
P C40 C45 C44 -169.4(4)
C55 C50 C51 C52 0.0(8)
P C50 C51 C52 -172.6(4)
C50 C51 C52 C53 -0.6(8)
C51 C52 C53 C54 0.7(9)
C52 C53 C54 C55 -0.2(9)
C53 C54 C55 C50 -0.4(9)
C51 C50 C55 C54 0.5(8)
P C50 C55 C54 173.1(4)
C65 C60 C61 C62 -2.8(8)
P C60 C61 C62 174.3(4)
C60 C61 C62 C63 1.6(8)
C61 C62 C63 C64 0.4(8)
C62 C63 C64 C65 -1.1(8)
C63 C64 C65 C60 -0.2(8)
C61 C60 C65 C64 2.1(8)
P C60 C65 C64 -174.8(4)
C11 C10 N1 Si1 42.4(7)
C15 C10 N1 Si1 -135.8(5)
C11 C10 N1 Sn -144.0(4)
C15 C10 N1 Sn 37.9(6)
C21 C20 N2 Si2 -107.6(5)
C25 C20 N2 Si2 70.2(6)
C21 C20 N2 Sn 49.7(6)
C25 C20 N2 Sn -132.5(4)
C35 C30 N3 Si3 135.6(4)
C31 C30 N3 Si3 -43.5(6)
C35 C30 N3 Sn -30.9(6)
C31 C30 N3 Sn 150.1(4)
C51 C50 P C60 -127.5(4)
C55 C50 P C60 60.1(5)
C51 C50 P C40 129.9(5)
C55 C50 P C40 -42.6(5)
C51 C50 P Rh -4.5(5)
C55 C50 P Rh -176.9(4)
C61 C60 P C50 179.9(4)
C65 C60 P C50 -3.3(5)
C61 C60 P C40 -80.1(4)
C65 C60 P C40 96.8(5)
C61 C60 P Rh 59.3(4)
C65 C60 P Rh -123.8(4)
C45 C40 P C50 115.2(5)
C41 C40 P C50 -54.8(4)
C45 C40 P C60 6.8(5)
C41 C40 P C60 -163.2(4)
C45 C40 P Rh -123.7(4)
C41 C40 P Rh 66.2(5)
C8 C1 Rh C2 119.4(6)
C2 C1 Rh C5 -76.2(4)
C8 C1 Rh C5 43.2(4)
C2 C1 Rh C6 -111.6(4)
C8 C1 Rh C6 7.7(4)
C2 C1 Rh P 73.8(3)
C8 C1 Rh P -166.9(4)
C2 C1 Rh Sn -179.4(3)
C8 C1 Rh Sn -60.0(5)
C3 C2 Rh C1 -120.7(6)
C1 C2 Rh C5 99.7(4)
C3 C2 Rh C5 -21.0(4)
C1 C2 Rh C6 67.0(4)
C3 C2 Rh C6 -53.7(4)
C1 C2 Rh P -106.4(3)
C3 C2 Rh P 132.9(4)
C1 C2 Rh Sn 176.4(16)
C3 C2 Rh Sn 56(2)
C6 C5 Rh C1 -77.3(4)
C4 C5 Rh C1 42.4(4)
C6 C5 Rh C2 -113.3(4)
C4 C5 Rh C2 6.4(4)
C4 C5 Rh C6 119.7(6)
C6 C5 Rh P -174.1(3)
C4 C5 Rh P -54.3(6)
C6 C5 Rh Sn 71.7(3)
C4 C5 Rh Sn -168.5(4)
C5 C6 Rh C1 98.9(4)
C7 C6 Rh C1 -21.1(4)
C5 C6 Rh C2 65.1(4)
C7 C6 Rh C2 -54.9(4)
C7 C6 Rh C5 -120.0(6)
C5 C6 Rh P 153.1(12)
C7 C6 Rh P 33.1(16)
C5 C6 Rh Sn -110.1(3)
C7 C6 Rh Sn 129.9(4)
C50 P Rh C1 -101.5(2)
C60 P Rh C1 17.6(2)
C40 P Rh C1 143.1(3)
C50 P Rh C2 -66.4(2)
C60 P Rh C2 52.6(2)
C40 P Rh C2 178.1(3)
C50 P Rh C5 -6.9(4)
C60 P Rh C5 112.2(4)
C40 P Rh C5 -122.3(4)
C50 P Rh C6 -155.0(13)
C60 P Rh C6 -36.0(14)
C40 P Rh C6 89.5(14)
C50 P Rh Sn 108.61(18)
C60 P Rh Sn -132.34(19)
C40 P Rh Sn -6.9(2)
C10 N1 Si1 C17 -90.9(4)
Sn N1 Si1 C17 96.5(4)
C10 N1 Si1 C18 30.0(5)
Sn N1 Si1 C18 -142.6(3)
C10 N1 Si1 Si4 144.7(4)
Sn N1 Si1 Si4 -27.9(3)
C20 N2 Si2 C27 12.9(5)
Sn N2 Si2 C27 -144.7(3)
C20 N2 Si2 C28 -105.5(4)
Sn N2 Si2 C28 97.0(3)
C20 N2 Si2 Si4 129.0(3)
Sn N2 Si2 Si4 -28.5(3)
C30 N3 Si3 C37 -51.9(5)
Sn N3 Si3 C37 114.0(3)
C30 N3 Si3 C38 71.3(4)
Sn N3 Si3 C38 -122.8(3)
C30 N3 Si3 Si4 -171.5(3)
Sn N3 Si3 Si4 -5.6(3)
N1 Si1 Si4 C19 -170.5(3)
C17 Si1 Si4 C19 65.5(3)
C18 Si1 Si4 C19 -53.7(3)
N1 Si1 Si4 Si3 67.24(17)
C17 Si1 Si4 Si3 -56.7(2)
C18 Si1 Si4 Si3 -175.9(2)
N1 Si1 Si4 Si2 -43.88(17)
C17 Si1 Si4 Si2 -167.8(2)
C18 Si1 Si4 Si2 72.9(2)
N3 Si3 Si4 C19 179.7(3)
C37 Si3 Si4 C19 59.2(3)
C38 Si3 Si4 C19 -57.0(3)
N3 Si3 Si4 Si1 -52.72(18)
C37 Si3 Si4 Si1 -173.2(2)
C38 Si3 Si4 Si1 70.5(2)
N3 Si3 Si4 Si2 54.57(18)
C37 Si3 Si4 Si2 -65.9(2)
C38 Si3 Si4 Si2 177.8(2)
N2 Si2 Si4 C19 -156.5(3)
C27 Si2 Si4 C19 -38.4(3)
C28 Si2 Si4 C19 79.8(3)
N2 Si2 Si4 Si1 75.92(17)
C27 Si2 Si4 Si1 -166.0(2)
C28 Si2 Si4 Si1 -47.8(2)
N2 Si2 Si4 Si3 -35.94(17)
C27 Si2 Si4 Si3 82.1(2)
C28 Si2 Si4 Si3 -159.7(2)
C20 N2 Sn N3 -79.0(4)
Si2 N2 Sn N3 77.4(3)
C20 N2 Sn N1 171.7(4)
Si2 N2 Sn N1 -32.0(3)
C20 N2 Sn Rh 56.4(4)
Si2 N2 Sn Rh -147.22(19)
C30 N3 Sn N2 113.7(4)
Si3 N3 Sn N2 -52.8(3)
C30 N3 Sn N1 -147.5(3)
Si3 N3 Sn N1 45.9(3)
C30 N3 Sn Rh -19.5(4)
Si3 N3 Sn Rh 173.94(17)
C10 N1 Sn N2 -97.7(4)
Si1 N1 Sn N2 75.3(3)
C10 N1 Sn N3 162.0(3)
Si1 N1 Sn N3 -25.0(3)
C10 N1 Sn Rh 26.2(4)
Si1 N1 Sn Rh -160.8(2)
C1 Rh Sn N2 65.4(3)
C2 Rh Sn N2 -110.4(18)
C5 Rh Sn N2 -34.6(2)
C6 Rh Sn N2 -0.7(2)
P Rh Sn N2 172.75(14)
C1 Rh Sn N3 -170.7(3)
C2 Rh Sn N3 13.5(18)
C5 Rh Sn N3 89.3(2)
C6 Rh Sn N3 123.2(2)
P Rh Sn N3 -63.38(14)
C1 Rh Sn N1 -42.8(3)
C2 Rh Sn N1 141.3(18)
C5 Rh Sn N1 -142.9(2)
C6 Rh Sn N1 -109.0(2)
P Rh Sn N1 64.48(13)
